data_7204433
loop_
_publ_author_name
'Oishi, Shinya'
'Niida, Ayumu'
'Kamano, Takae'
'Miwa, Yoshihisa'
'Taga, Tooru'
'Odagaki, Yoshihiko'
'Hamanaka, Nobuyuki'
'Yamamoto, Mikio'
'Ajito, Keiichi'
'Tamamura, Hirokazu'
'Otaka, Akira'
'Fujii, Nobutaka'

_publ_section_title
;
 Regio- and stereoselective ring-opening of chiral 1,3-oxazolidin-2-one
 derivatives by organocopper reagents provides novel access to di-,
 tri- and tetra-substituted alkene dipeptide isosteresElectronic
 supplementary information (ESI) available: synthetic procedures and
 characterization for 4a,b, 5a,b, 7b, 8a,b, 9a,b, 10b, 11a,b, 12b,c,
 13b, 14a,b, 15, 16a,b, 17a,b, 18, 19b, 20b. See
 http://www.rsc.org/suppdata/p1/b2/b203482d/
;
_journal_issue 15
_journal_name_full 'Journal of the Chemical Society, Perkin Transactions 1'
_journal_page_first 1786
_journal_paper_doi 10.1039/b203482d
_journal_year 2002
_chemical_compound_source synthetic
_chemical_formula_sum 'C26 H41 N O4'
_chemical_formula_weight 431.62
_chemical_name_common 19b
_space_group_IT_number 4
_symmetry_cell_setting monoclinic
_symmetry_space_group_name_Hall 'P 2yb'
_symmetry_space_group_name_H-M 'P 1 21 1'
_cell_angle_alpha 90
_cell_angle_beta 90.12(2)
_cell_angle_gamma 90
_cell_formula_units_Z 2
_cell_length_a 10.483(3)
_cell_length_b 10.019(2)
_cell_length_c 13.104(4)
_cell_measurement_reflns_used 25
_cell_measurement_temperature 295.0
_cell_measurement_theta_max 28.9
_cell_measurement_theta_min 22.6
_cell_volume 1376.3(6)
_computing_cell_refinement NSC/AFC
_computing_data_collection Rigaku/AFC5
_computing_data_reduction NSC/AFC
_computing_molecular_graphics KPPXRAY
_computing_publication_material EDCIF-J
_computing_structure_refinement 'Full Matrix Least Squares'
_computing_structure_solution MULTAN88
_diffrn_ambient_temperature 295.0
_diffrn_measurement_device diffractometer
_diffrn_measurement_method \q/2\q
_diffrn_radiation_monochromator graphaite
_diffrn_radiation_source rotarix
_diffrn_radiation_type CU
_diffrn_radiation_wavelength 1.54051
_diffrn_reflns_av_R_equivalents 0.035
_diffrn_reflns_limit_h_max 11
_diffrn_reflns_limit_h_min 0
_diffrn_reflns_limit_k_max 11
_diffrn_reflns_limit_k_min 0
_diffrn_reflns_limit_l_max 14
_diffrn_reflns_limit_l_min -14
_diffrn_reflns_number 2229
_diffrn_reflns_reduction_process NSC/AFC
_diffrn_reflns_theta_max 60
_diffrn_reflns_theta_min 1
_diffrn_standards_decay_% 2
_diffrn_standards_interval_count 56
_diffrn_standards_number 3
_exptl_absorpt_coefficient_mu 0.55
_exptl_absorpt_correction_type none
_exptl_crystal_colour colorless
_exptl_crystal_density_diffrn 1.041
_exptl_crystal_description prism
_exptl_crystal_F_000 466
_exptl_crystal_size_max 0.20
_exptl_crystal_size_mid 0.30
_exptl_crystal_size_min 0.30
_refine_diff_density_max 0.18
_refine_diff_density_min -0.24
_refine_ls_extinction_method none
_refine_ls_goodness_of_fit_obs 1.15
_refine_ls_hydrogen_treatment 'refxyz  from D-map'
_refine_ls_matrix_type full
_refine_ls_number_parameters 403
_refine_ls_number_reflns 1897
_refine_ls_R_factor_obs 0.061
_refine_ls_shift/esd_max 0.08
_refine_ls_structure_factor_coef F
_refine_ls_weighting_details w=1/(\s^2^(F)+0.023)
_refine_ls_weighting_scheme calc
_refine_ls_wR_factor_obs 0.077
_reflns_number_total 2105
_reflns_observed_criterion F>3\s(F)
_cod_data_source_file b203482d.txt
_cod_data_source_block 19b
_cod_depositor_comments
;
The following automatic conversions were performed:

'_refine_ls_weighting_scheme' value 'calc w=1/(\s^2^(F)+0.023)' was
changed to 'calc'. New tag '_refine_ls_weighting_details' was
created. The value of the new tag was set to 'w=1/(\s^2^(F)+0.023)'.

Automatic conversion script
Id: cif_fix_values 3143 2015-03-26 13:38:13Z robertas 
;
_cod_original_cell_volume 1376.3
_cod_original_sg_symbol_H-M 'P 21'
_cod_original_formula_sum 'C26 H41 O4 N1'
_cod_database_code 7204433

loop_
_symmetry_equiv_pos_as_xyz
+X,+Y,+Z
-X,1/2+Y,-Z

loop_
_atom_site_aniso_label
_atom_site_aniso_U_11
_atom_site_aniso_U_22
_atom_site_aniso_U_33
_atom_site_aniso_U_12
_atom_site_aniso_U_13
_atom_site_aniso_U_23
C1 .065(4) .082(5) .050(3) -.012(4) .001(3) -.001(3)
C2 .059(4) .061(4) .055(3) -.002(3) -.002(3) .001(3)
C3 .057(3) .057(4) .043(3) -.002(3) -.001(3) -.002(3)
C4 .057(3) .045(4) .061(3) .002(3) -.008(3) -.009(3)
C5 .053(3) .047(4) .054(3) .002(3) .000(3) -.001(3)
C6 .067(4) .058(5) .063(4) -.001(4) -.007(3) .006(4)
C7 .134(8) .054(4) .064(4) .009(4) .001(4) .001(3)
C8 .099(5) .055(4) .070(4) .001(4) -.018(3) -.006(3)
C9 .070(5) .087(6) .077(4) -.008(4) .008(3) .005(4)
C10 .105(7) .15(1) .070(6) .001(6) .026(5) .012(6)
C11 .079(6) .153(9) .101(6) -.024(6) .003(5) .011(7)
C12 .052(4) .063(4) .048(3) -.006(3) -.007(3) .003(3)
C13 .074(5) .055(4) .075(4) -.002(4) .001(3) .011(3)
C14 .094(6) .070(5) .074(5) .011(4) .011(4) -.011(4)
C15 .089(6) .113(7) .053(4) .015(5) .001(3) -.011(5)
C16 .119(7) .099(7) .057(4) .008(5) .001(4) .029(5)
C17 .087(5) .057(5) .080(4) .012(4) -.001(3) .014(4)
C18 .070(4) .111(7) .074(5) -.021(5) -.003(3) .013(5)
C19 .094(7) .17(1) .091(5) -.022(6) -.033(6) -.001(7)
C20 .081(6) .16(1) .108(7) .007(6) .001(5) -.019(7)
C21 .102(8) .21(1) .19(1) -.060(7) -.017(7) .08(1)
C22 .050(4) .055(5) .064(4) -.002(3) -.010(3) -.009(3)
C23 .067(5) .064(5) .130(7) .003(4) -.037(5) -.005(5)
C24 .149(9) .116(8) .19(1) .047(7) -.107(8) -.077(8)
C25 .085(6) .080(6) .22(1) .012(5) -.062(6) .004(7)
C26 .074(7) .24(2) .20(1) -.038(9) -.020(7) .05(1)
N1 .055(3) .046(3) .067(3) -.007(3) -.016(2) .010(3)
O1 .066(3) .084(4) .083(3) -.019(3) -.016(2) .019(3)
O2 .094(4) .091(4) .089(3) -.014(3) -.022(3) .035(3)
O3 .060(3) .052(3) .084(3) .002(2) -.022(2) -.001(2)
O4 .110(5) .047(3) .164(6) -.027(3) -.056(4) .023(3)

loop_
_atom_site_label
_atom_site_fract_x
_atom_site_fract_y
_atom_site_fract_z
_atom_site_U_iso_or_equiv
_atom_site_thermal_displace_type
C1 0.3077(7) 0.547(2) 0.5782(5) .066(3) Ueq
C2 0.4412(6) 0.520(2) 0.6181(5) .058(2) Ueq
C3 0.4375(6) 0.555(2) 0.7333(5) .053(2) Ueq
C4 0.4380(6) 0.462(1) 0.8056(5) .054(2) Ueq
C5 0.4280(6) 0.496(1) 0.9175(4) .051(2) Ueq
C6 0.3004(7) 0.455(2) 0.9621(5) .063(3) Ueq
C7 0.4247(9) 0.704(2) 0.7544(6) .084(3) Ueq
C8 0.4419(8) 0.313(2) 0.7822(6) .075(3) Ueq
C9 0.5442(7) 0.589(2) 0.5591(6) .078(3) Ueq
C10 0.5489(9) 0.538(2) 0.4480(6) .110(5) Ueq
C11 0.6747(9) 0.572(2) 0.6099(7) .111(4) Ueq
C12 0.2782(6) 0.500(2) 1.0690(5) .054(2) Ueq
C13 0.2543(7) 0.636(2) 1.0893(6) .068(3) Ueq
C14 0.2372(8) 0.680(2) 1.1877(6) .079(3) Ueq
C15 0.2405(8) 0.593(2) 1.2669(6) .085(3) Ueq
C16 0.2597(9) 0.460(2) 1.2490(6) .092(4) Ueq
C17 0.2789(7) 0.413(2) 1.1516(6) .075(3) Ueq
C18 0.0904(8) 0.458(2) 0.5998(6) .085(3) Ueq
C19 0.0455(8) 0.469(2) 0.4915(7) .119(5) Ueq
C20 0.0478(9) 0.578(2) 0.6627(8) .117(4) Ueq
C21 0.044(1) 0.335(2) 0.650(1) .166(6) Ueq
C22 0.6362(6) 0.503(2) 0.9987(5) .056(2) Ueq
C23 0.8495(8) 0.471(2) 1.0740(7) .087(3) Ueq
C24 0.851(1) 0.589(2) 1.142(1) .152(5) Ueq
C25 0.911(1) 0.354(2) 1.1237(9) .128(5) Ueq
C26 0.921(1) 0.501(2) 0.979(1) .170(7) Ueq
N1 0.5321(5) 0.437(1) 0.9764(4) .056(2) Ueq
O1 0.2286(5) 0.447(1) 0.6034(4) .077(2) Ueq
O2 0.2737(5) 0.648(1) 0.5340(4) .091(2) Ueq
O3 0.7218(4) 0.426(1) 1.0484(3) .065(2) Ueq
O4 0.6542(6) 0.619(1) 0.9788(5) .107(3) Ueq
H1N 0.519(5) 0.350(5) 1.000(4) .05(1) Uiso
H2 0.462(4) 0.427(5) 0.609(3) .05(1) Uiso
H5 0.437(4) 0.596(5) 0.923(3) .05(1) Uiso
H6A 0.229(5) 0.496(5) 0.918(3) .06(1) Uiso
H6B 0.293(5) 0.361(6) 0.960(4) .06(1) Uiso
H7A 0.427(5) 0.755(6) 0.688(4) .08(1) Uiso
H7B 0.496(5) 0.737(6) 0.798(4) .08(1) Uiso
H7C 0.342(6) 0.725(6) 0.790(4) .08(1) Uiso
H8A 0.451(6) 0.299(6) 0.707(4) .09(3) Uiso
H8B 0.362(6) 0.268(6) 0.807(4) .08(1) Uiso
H8C 0.517(6) 0.275(6) 0.818(4) .09(1) Uiso
H9 0.520(5) 0.689(6) 0.559(4) .09(1) Uiso
H10A 0.616(6) 0.590(7) 0.410(5) .10(3) Uiso
H10B 0.466(6) 0.557(7) 0.415(5) .10(3) Uiso
H10C 0.567(6) 0.447(8) 0.447(4) .11(3) Uiso
H11A 0.741(6) 0.621(8) 0.568(5) .11(3) Uiso
H11B 0.697(6) 0.479(8) 0.612(5) .11(3) Uiso
H11C 0.676(6) 0.609(8) 0.680(5) .11(3) Uiso
H13 0.248(5) 0.701(6) 1.033(4) .08(1) Uiso
H14 0.218(5) 0.775(6) 1.203(4) .09(3) Uiso
H15 0.229(5) 0.625(6) 1.336(4) .09(3) Uiso
H16 0.258(6) 0.398(7) 1.308(4) .10(3) Uiso
H17 0.288(5) 0.321(6) 1.141(4) .08(1) Uiso
H19A -0.047(7) 0.475(8) 0.491(5) .11(3) Uiso
H19B 0.078(7) 0.391(8) 0.455(5) .11(3) Uiso
H19C 0.082(6) 0.551(8) 0.460(5) .11(3) Uiso
H20A -0.045(7) 0.586(7) 0.661(5) .13(3) Uiso
H20B 0.089(7) 0.664(7) 0.631(5) .13(3) Uiso
H20C 0.076(7) 0.573(7) 0.736(5) .13(3) Uiso
H21A -0.046(8) 0.340(9) 0.649(7) .15(4) Uiso
H21B 0.074(8) 0.328(9) 0.721(6) .15(4) Uiso
H21C 0.074(9) 0.263(9) 0.613(7) .16(4) Uiso
H24A 0.815(8) 0.669(9) 1.107(6) .15(3) Uiso
H24B 0.943(8) 0.611(9) 1.164(6) .14(3) Uiso
H24C 0.802(7) 0.567(9) 1.206(6) .14(3) Uiso
H25A 0.911(7) 0.279(7) 1.075(5) .11(3) Uiso
H25B 0.865(7) 0.333(7) 1.183(5) .11(3) Uiso
H25C 1.000(7) 0.378(8) 1.143(5) .11(3) Uiso
H26A 0.918(8) 0.42(1) 0.937(6) .16(4) Uiso
H26B 1.012(9) 0.525(9) 0.991(6) .15(3) Uiso
H26C 0.878(8) 0.57(1) 0.940(6) .16(4) Uiso

loop_
_atom_type_symbol
_atom_type_oxidation_number
_atom_type_number_in_cell
_atom_type_scat_dispersion_real
_atom_type_scat_dispersion_imag
_atom_type_scat_source
C 0 52 0.017 0.009 International_Tables_Vol_IV_Table_2.2B
H 0 76 0.000 0.000 International_Tables_Vol_IV_Table_2.2B
O 0 8 0.047 0.032 International_Tables_Vol_IV_Table_2.2B
N 0 2 0.029 0.018 International_Tables_Vol_IV_Table_2.2B

loop_
_geom_angle_atom_site_label_1
_geom_angle_atom_site_label_2
_geom_angle_atom_site_label_3
_geom_angle
_geom_angle_site_symmetry_1
_geom_angle_site_symmetry_2
_geom_angle_site_symmetry_3
_geom_angle_publ_flag
C2 C1 O1 111(1) . . . yes
C2 C1 O2 125(1) . . . yes
O1 C1 O2 123.8(7) . . . yes
C1 C2 C3 105.7(7) . . . yes
C1 C2 C9 114(1) . . . yes
C3 C2 C9 115(1) . . . yes
C2 C3 C4 122(2) . . . yes
C2 C3 C7 114(1) . . . yes
C4 C3 C7 123.9(8) . . . yes
C3 C4 C5 122(1) . . . yes
C3 C4 C8 122.9(9) . . . yes
C5 C4 C8 114.7(7) . . . yes
C4 C5 C6 112.1(6) . . . yes
C4 C5 N1 111.6(6) . . . yes
C6 C5 N1 110.2(7) . . . yes
C5 C6 C12 114.8(9) . . . yes
C2 C9 C10 111(1) . . . yes
C2 C9 C11 111(1) . . . yes
C10 C9 C11 110.1(9) . . . yes
C6 C12 C13 120(1) . . . yes
C6 C12 C17 123(2) . . . yes
C13 C12 C17 117(1) . . . yes
C12 C13 C14 121(1) . . . yes
C13 C14 C15 121(2) . . . yes
C14 C15 C16 120(1) . . . yes
C15 C16 C17 121(1) . . . yes
C12 C17 C16 120(2) . . . yes
C19 C18 C20 111(1) . . . yes
C19 C18 C21 112(1) . . . yes
C19 C18 O1 110.3(6) . . . yes
C20 C18 C21 108.6(9) . . . yes
C20 C18 O1 110(1) . . . yes
C21 C18 O1 105(1) . . . yes
N1 C22 O3 112(1) . . . yes
N1 C22 O4 125(1) . . . yes
O3 C22 O4 123.4(9) . . . yes
C24 C23 C25 111(1) . . . yes
C24 C23 C26 110(1) . . . yes
C24 C23 O3 113.3(9) . . . yes
C25 C23 C26 108(1) . . . yes
C25 C23 O3 105(1) . . . yes
C26 C23 O3 109.6(8) . . . yes
C5 N1 C22 122(1) . . . yes
C1 O1 C18 123(1) . . . yes
C22 O3 C23 123(1) . . . yes

loop_
_geom_bond_atom_site_label_1
_geom_bond_atom_site_label_2
_geom_bond_distance
_geom_bond_site_symmetry_1
_geom_bond_site_symmetry_2
_geom_bond_publ_flag
C1 C2 1.52(1) . . yes
C1 O1 1.34(2) . . yes
C1 O2 1.22(2) . . yes
C2 C3 1.55(1) . . yes
C2 C9 1.50(2) . . yes
C3 C4 1.33(2) . . yes
C3 C7 1.52(3) . . yes
C4 C5 1.509(9) . . yes
C4 C8 1.52(2) . . yes
C5 C6 1.52(1) . . yes
C5 N1 1.460(9) . . yes
C6 C12 1.49(1) . . yes
C9 C10 1.54(1) . . yes
C9 C11 1.53(1) . . yes
C12 C13 1.41(3) . . yes
C12 C17 1.39(2) . . yes
C13 C14 1.37(1) . . yes
C14 C15 1.36(2) . . yes
C15 C16 1.37(3) . . yes
C16 C17 1.38(1) . . yes
C18 C19 1.50(1) . . yes
C18 C20 1.53(2) . . yes
C18 C21 1.48(2) . . yes
C18 O1 1.45(1) . . yes
C22 N1 1.31(1) . . yes
C22 O3 1.35(1) . . yes
C22 O4 1.21(2) . . yes
C23 C24 1.48(2) . . yes
C23 C25 1.49(2) . . yes
C23 C26 1.49(2) . . yes
C23 O3 1.45(1) . . yes

loop_
_geom_torsion_atom_site_label_1
_geom_torsion_atom_site_label_2
_geom_torsion_atom_site_label_3
_geom_torsion_atom_site_label_4
_geom_torsion
_geom_torsion_site_symmetry_1
_geom_torsion_site_symmetry_2
_geom_torsion_site_symmetry_3
_geom_torsion_site_symmetry_4
_geom_torsion_publ_flag
C1 C2 C3 C4 106(1) . . . . no
C1 C2 C3 C7 -70(1) . . . . no
C1 C2 C9 C10 -64(2) . . . . no
C1 C2 C9 C11 173(1) . . . . no
C2 C1 O1 C18 163.6(8) . . . . no
C2 C3 C4 C5 -177.0(6) . . . . no
C2 C3 C4 C8 -0.2(8) . . . . no
C3 C2 C9 C10 174(1) . . . . no
C3 C2 C9 C11 51(2) . . . . no
C3 C4 C5 C6 109(1) . . . . no
C3 C4 C5 N1 -126.3(8) . . . . no
C4 C5 C6 C12 -173(1) . . . . no
C4 C5 N1 C22 95(1) . . . . no
C5 C6 C12 C13 72(1) . . . . no
C5 C6 C12 C17 -108(1) . . . . no
C6 C5 N1 C22 -139(1) . . . . no
C6 C12 C13 C14 -178.1(7) . . . . no
C6 C12 C17 C16 179.1(8) . . . . no
C7 C3 C4 C5 -1(1) . . . . no
C7 C3 C4 C8 175.7(7) . . . . no
C8 C4 C5 C6 -68(1) . . . . no
C8 C4 C5 N1 56.6(9) . . . . no
C9 C2 C3 C4 -127(1) . . . . no
C9 C2 C3 C7 56(1) . . . . no
C12 C13 C14 C15 -1(1) . . . . no
C13 C12 C17 C16 -1(1) . . . . no
C13 C14 C15 C16 -1(1) . . . . no
C14 C15 C16 C17 2(1) . . . . no
C15 C16 C17 C12 -0(1) . . . . no
C17 C12 C13 C14 2(1) . . . . no
C19 C18 O1 C1 69(2) . . . . no
C20 C18 O1 C1 -54(1) . . . . no
C21 C18 O1 C1 -170.6(9) . . . . no
C24 C23 O3 C22 61(1) . . . . no
C25 C23 O3 C22 -177.8(8) . . . . no
C26 C23 O3 C22 -62(2) . . . . no
N1 C5 C6 C12 62(2) . . . . no
N1 C22 O3 C23 174.4(7) . . . . no
O1 C1 C2 C3 -78(2) . . . . no
O1 C1 C2 C9 155(1) . . . . no
O2 C1 C2 C3 98(1) . . . . no
O2 C1 C2 C9 -29(2) . . . . no
O2 C1 O1 C18 -13(1) . . . . no
O3 C22 N1 C5 -176.4(6) . . . . no
O4 C22 N1 C5 4(1) . . . . no
O4 C22 O3 C23 -6(1) . . . . no
